data_7119923
loop_
_publ_author_name
'Abbenseth, Josh'
'Diefenbach, Martin'
'Bete, Sarah C.'
'W\"urtele, Christian'
'Volkmann, Christian'
'Demeshko, Serhiy'
'Holthausen, Max C.'
'Schneider, Sven'

_publ_section_title
;
 A Square-Planar Osmium(II) Complex
;
_journal_name_full 'Chem. Commun.'
_journal_paper_doi 10.1039/C7CC01569K
_journal_year 2017
_chemical_formula_sum 'C21 H40 Cl N O Os P2'
_chemical_formula_weight 610.13
_chemical_name_common JA-ii-81
_space_group_crystal_system tetragonal
_space_group_IT_number 79
_space_group_name_Hall 'I 4'
_space_group_name_H-M_alt 'I 4'
_symmetry_space_group_name_Hall 'I 4'
_symmetry_space_group_name_H-M 'I 4'
_atom_sites_solution_hydrogens geom
_audit_update_record
;
2017-02-27 deposited with the CCDC.
2017-04-06 downloaded from the CCDC.
;
_cell_angle_alpha 90
_cell_angle_beta 90
_cell_angle_gamma 90
_cell_formula_units_Z 2
_cell_length_a 12.0393(7)
_cell_length_b 12.0393(7)
_cell_length_c 8.5145(5)
_cell_measurement_reflns_used 9978
_cell_measurement_temperature 100.(2)
_cell_measurement_theta_max 27.8764
_cell_measurement_theta_min 2.3924
_cell_volume 1234.13(12)
_computing_cell_refinement 'SAINT V8.34A (Bruker AXS Inc., 2013)'
_computing_data_collection 'Bruker Instrument Service v4.2.3'
_computing_data_reduction 'SAINT V8.34A (Bruker AXS Inc., 2013)'
_computing_structure_refinement 'SHELXL-2014/6 (Sheldrick, 2014)'
_computing_structure_solution 'SHELXT-2014 (Sheldrick, 2014)'
_diffrn_ambient_temperature 100.(2)
_diffrn_detector_area_resol_mean 10.4167
_diffrn_measured_fraction_theta_full 0.988
_diffrn_measured_fraction_theta_max 0.988
_diffrn_measurement_device_type 'Bruker D8 Venture CMOS'
_diffrn_measurement_method 'omega and phi scans'
_diffrn_radiation_monochromator 'multilayer optics'
_diffrn_radiation_type MoK\a
_diffrn_radiation_wavelength 0.71073
_diffrn_reflns_av_R_equivalents 0.0545
_diffrn_reflns_av_unetI/netI 0.0424
_diffrn_reflns_limit_h_max 18
_diffrn_reflns_limit_h_min -17
_diffrn_reflns_limit_k_max 18
_diffrn_reflns_limit_k_min -18
_diffrn_reflns_limit_l_max 12
_diffrn_reflns_limit_l_min -13
_diffrn_reflns_number 28153
_diffrn_reflns_theta_full 33.14
_diffrn_reflns_theta_max 33.14
_diffrn_reflns_theta_min 2.39
_diffrn_source 'microfucus sealed tube'
_diffrn_source_type 'INCOATEC microfocus sealed tube'
_exptl_absorpt_coefficient_mu 5.415
_exptl_absorpt_correction_T_max 0.75
_exptl_absorpt_correction_T_min 0.56
_exptl_absorpt_correction_type multi-scan
_exptl_absorpt_process_details 'SADABS V2014/4 (Bruker AXS Inc.)'
_exptl_crystal_colour 'dark brown'
_exptl_crystal_density_diffrn 1.642
_exptl_crystal_density_method 'not measured'
_exptl_crystal_description block
_exptl_crystal_F_000 608
_exptl_crystal_size_max 0.309
_exptl_crystal_size_mid 0.180
_exptl_crystal_size_min 0.142
_refine_diff_density_max 1.354
_refine_diff_density_min -1.026
_refine_ls_abs_structure_details 'Refined as an inversion twin.'
_refine_ls_abs_structure_Flack 0.50(3)
_refine_ls_extinction_method none
_refine_ls_goodness_of_fit_ref 1.066
_refine_ls_hydrogen_treatment constr
_refine_ls_matrix_type full
_refine_ls_number_parameters 201
_refine_ls_number_reflns 2296
_refine_ls_number_restraints 310
_refine_ls_restrained_S_all 1.055
_refine_ls_R_factor_all 0.0520
_refine_ls_R_factor_gt 0.0355
_refine_ls_shift/su_max 0.000
_refine_ls_shift/su_mean 0.000
_refine_ls_structure_factor_coef Fsqd
_refine_ls_weighting_details 'w=1/[\s^2^(Fo^2^)+(0.0308P)^2^+4.4853P] where P=(Fo^2^+2Fc^2^)/3'
_refine_ls_weighting_scheme calc
_refine_ls_wR_factor_gt 0.0641
_refine_ls_wR_factor_ref 0.0685
_reflns_number_gt 2055
_reflns_number_total 2296
_reflns_threshold_expression 'I > 2\s(I)'
_cod_data_source_file c7cc01569k2.cif
_cod_data_source_block I
_cod_original_cell_volume 1234.13(16)
_cod_database_code 7119923

loop_
_space_group_symop_operation_xyz
'x, y, z'
'-x, -y, z'
'-y, x, z'
'y, -x, z'
'x+1/2, y+1/2, z+1/2'
'-x+1/2, -y+1/2, z+1/2'
'-y+1/2, x+1/2, z+1/2'
'y+1/2, -x+1/2, z+1/2'

loop_
_atom_site_type_symbol
_atom_site_label
_atom_site_fract_x
_atom_site_fract_y
_atom_site_fract_z
_atom_site_U_iso_or_equiv
_atom_site_adp_type
_atom_site_calc_flag
_atom_site_refinement_flags_adp
_atom_site_refinement_flags_occupancy
_atom_site_refinement_flags_posn
_atom_site_occupancy
_atom_site_disorder_assembly
_atom_site_disorder_group
Os Os1 0.5 0.5 0.50719(18) 0.02797(12) Uani d TU P S 1 A .
Cl Cl1 0.5 0.5 0.7703(10) 0.081(3) Uani d TU P S 1 . .
N N1 0.5 0.5 0.250(2) 0.027(4) Uani d TU P S 1 A .
P P1 0.3616(3) 0.3616(3) 0.4575(4) 0.0256(6) Uani d U P D 0.5 . .
C C1 0.4310(13) 0.4309(13) 0.1789(16) 0.042(3) Uani d U P . 0.5 . .
H H1 0.4311 0.4309 0.0674 0.05 Uiso calc U P R 0.5 A .
C C2 0.3590(13) 0.3587(13) 0.2527(17) 0.040(3) Uani d U P . 0.5 A .
H H2 0.311 0.3106 0.1958 0.047 Uiso calc U P R 0.5 . .
C C3A 0.223(4) 0.424(3) 0.471(4) 0.055(6) Uani d U P D 0.25 A 1
C C4A 0.137(3) 0.375(4) 0.581(6) 0.071(9) Uani d U P D 0.25 A 1
H H4D 0.1708 0.3613 0.6843 0.106 Uiso calc U P R 0.25 A 1
H H4E 0.1101 0.3044 0.5378 0.106 Uiso calc U P R 0.25 A 1
H H4F 0.075 0.4267 0.5924 0.106 Uiso calc U P R 0.25 A 1
C C5A 0.226(3) 0.552(2) 0.476(4) 0.042(4) Uani d U P D 0.25 A 1
H H5D 0.1568 0.5798 0.5229 0.063 Uiso calc U P R 0.25 A 1
H H5E 0.2334 0.5812 0.3693 0.063 Uiso calc U P R 0.25 A 1
H H5F 0.2892 0.5769 0.5397 0.063 Uiso calc U P R 0.25 A 1
C C6A 0.166(4) 0.433(5) 0.310(6) 0.078(10) Uani d U P D 0.25 A 1
H H6D 0.2085 0.4839 0.2432 0.117 Uiso calc U P R 0.25 A 1
H H6E 0.0907 0.4609 0.3239 0.117 Uiso calc U P R 0.25 A 1
H H6F 0.1639 0.3593 0.261 0.117 Uiso calc U P R 0.25 A 1
C C7A 0.3750(16) 0.2136(17) 0.483(3) 0.034(5) Uani d U P D 0.25 A 1
C C9A 0.461(3) 0.177(3) 0.611(4) 0.061(8) Uani d U P D 0.25 A 1
H H9D 0.5265 0.2248 0.6046 0.091 Uiso calc U P R 0.25 A 1
H H9E 0.4818 0.0998 0.5937 0.091 Uiso calc U P R 0.25 A 1
H H9F 0.4268 0.1849 0.7154 0.091 Uiso calc U P R 0.25 A 1
C C10A 0.418(4) 0.159(3) 0.325(4) 0.078(10) Uani d U P D 0.25 A 1
H H10D 0.3549 0.1331 0.2625 0.117 Uiso calc U P R 0.25 A 1
H H10E 0.4665 0.0955 0.3496 0.117 Uiso calc U P R 0.25 A 1
H H10F 0.4605 0.2139 0.2645 0.117 Uiso calc U P R 0.25 A 1
C C8A 0.2647(18) 0.1511(18) 0.522(6) 0.048(6) Uani d U P D 0.25 A 1
H H8D 0.2162 0.1518 0.4292 0.072 Uiso calc U P R 0.25 A 1
H H8E 0.2271 0.1882 0.6094 0.072 Uiso calc U P R 0.25 A 1
H H8F 0.2814 0.0742 0.5508 0.072 Uiso calc U P R 0.25 A 1
C C5 0.2090(17) 0.406(2) 0.695(3) 0.023(4) Uani d U P . 0.25 A 2
H H5A 0.2669 0.461 0.7188 0.034 Uiso calc U P R 0.25 A 2
H H5B 0.2197 0.3402 0.7597 0.034 Uiso calc U P R 0.25 A 2
H H5C 0.1359 0.4386 0.7163 0.034 Uiso calc U P R 0.25 A 2
C C3 0.2161(18) 0.375(2) 0.524(4) 0.033(3) Uani d U P . 0.25 A 2
C C4 0.148(2) 0.266(2) 0.483(3) 0.035(7) Uani d U P . 0.25 A 2
H H4A 0.0727 0.2864 0.4484 0.053 Uiso calc U P R 0.25 A 2
H H4B 0.1427 0.2185 0.5762 0.053 Uiso calc U P R 0.25 A 2
H H4C 0.1853 0.2252 0.3984 0.053 Uiso calc U P R 0.25 A 2
C C7 0.427(2) 0.227(2) 0.517(3) 0.042(4) Uani d U P D 0.25 A 2
C C8 0.381(3) 0.124(3) 0.430(3) 0.051(6) Uani d U P D 0.25 A 2
H H8A 0.3605 0.1442 0.3226 0.076 Uiso calc U P R 0.25 A 2
H H8B 0.3152 0.0957 0.4854 0.076 Uiso calc U P R 0.25 A 2
H H8C 0.4381 0.0658 0.4277 0.076 Uiso calc U P R 0.25 A 2
C C9 0.5562(18) 0.229(3) 0.494(4) 0.033(3) Uani d U P D 0.25 A 2
H H9A 0.5733 0.2363 0.382 0.05 Uiso calc U P R 0.25 A 2
H H9B 0.5882 0.1602 0.5347 0.05 Uiso calc U P R 0.25 A 2
H H9C 0.5876 0.2927 0.551 0.05 Uiso calc U P R 0.25 A 2
C C6 0.168(3) 0.463(3) 0.420(5) 0.051(6) Uani d U P . 0.25 A 2
H H6A 0.1455 0.5265 0.4834 0.077 Uiso calc U P R 0.25 A 2
H H6B 0.1035 0.4328 0.364 0.077 Uiso calc U P R 0.25 A 2
H H6C 0.2243 0.4863 0.3431 0.077 Uiso calc U P R 0.25 A 2
C C10 0.4063(18) 0.2098(17) 0.697(2) 0.023(4) Uani d U P D 0.25 A 2
H H10A 0.3282 0.191 0.7148 0.035 Uiso calc U P R 0.25 A 2
H H10B 0.4246 0.2783 0.7535 0.035 Uiso calc U P R 0.25 A 2
H H10C 0.4536 0.1492 0.7349 0.035 Uiso calc U P R 0.25 A 2
C C11 0.392(2) 0.393(2) 0.531(3) 0.030(4) Uani d U P . 0.25 . .
O O1 0.3231(16) 0.3209(16) 0.481(2) 0.034(3) Uani d U P . 0.25 A .

loop_
_atom_site_aniso_label
_atom_site_aniso_U_11
_atom_site_aniso_U_22
_atom_site_aniso_U_33
_atom_site_aniso_U_12
_atom_site_aniso_U_13
_atom_site_aniso_U_23
Os1 0.03198(14) 0.03198(14) 0.01995(17) 0 0 0
Cl1 0.114(5) 0.114(5) 0.017(3) 0 0 0
N1 0.030(4) 0.030(4) 0.019(8) 0 0 0
P1 0.0297(16) 0.0252(16) 0.0220(13) -0.0035(12) 0.0022(12) 0.0023(11)
C1 0.051(7) 0.050(7) 0.024(5) -0.016(6) 0.001(5) 0.002(5)
C2 0.049(7) 0.047(6) 0.022(5) -0.017(5) -0.002(4) -0.002(4)
C3A 0.050(8) 0.049(9) 0.066(15) 0.008(7) 0.006(8) 0.004(8)
C4A 0.062(14) 0.067(17) 0.083(18) 0.007(12) 0.015(13) 0.016(14)
C5A 0.051(7) 0.042(6) 0.035(9) 0.006(5) 0.009(6) 0.012(5)
C6A 0.084(19) 0.072(19) 0.079(15) -0.006(14) -0.008(12) 0.006(11)
C7A 0.042(8) 0.025(5) 0.035(12) -0.009(5) -0.007(8) 0.005(5)
C9A 0.068(14) 0.051(15) 0.064(16) 0.002(11) -0.020(13) 0.019(11)
C10A 0.08(2) 0.083(18) 0.067(15) 0.003(14) 0.007(13) -0.014(12)
C8A 0.053(10) 0.033(8) 0.059(18) -0.011(7) -0.004(12) 0.006(12)
C5 0.011(8) 0.027(9) 0.030(8) 0.002(7) 0.014(6) -0.003(6)
C3 0.031(5) 0.041(6) 0.028(8) -0.004(4) 0.007(5) -0.003(6)
C4 0.040(8) 0.047(9) 0.020(18) -0.012(7) 0.005(7) 0.001(8)
C7 0.051(7) 0.042(6) 0.035(9) 0.006(5) 0.009(6) 0.012(5)
C8 0.060(14) 0.038(8) 0.055(13) -0.002(8) 0.004(11) -0.001(8)
C9 0.031(5) 0.041(6) 0.028(8) -0.004(4) 0.007(5) -0.003(6)
C6 0.050(12) 0.051(11) 0.053(13) 0.009(9) -0.004(10) 0.010(10)
C10 0.023(9) 0.016(8) 0.031(8) 0.002(7) -0.001(6) 0.011(6)
C11 0.035(7) 0.031(6) 0.025(7) 0.003(5) -0.004(5) 0.001(5)
O1 0.040(5) 0.033(4) 0.029(8) -0.005(3) 0.001(4) 0.002(4)

loop_
_atom_type_symbol
_atom_type_description
_atom_type_scat_dispersion_real
_atom_type_scat_dispersion_imag
_atom_type_scat_source
C C 0.0033 0.0016 'International Tables Vol C Tables 4.2.6.8 and 6.1.1.4'
H H 0.0000 0.0000 'International Tables Vol C Tables 4.2.6.8 and 6.1.1.4'
N N 0.0061 0.0033 'International Tables Vol C Tables 4.2.6.8 and 6.1.1.4'
O O 0.0106 0.0060 'International Tables Vol C Tables 4.2.6.8 and 6.1.1.4'
P P 0.1023 0.0942 'International Tables Vol C Tables 4.2.6.8 and 6.1.1.4'
Cl Cl 0.1484 0.1585 'International Tables Vol C Tables 4.2.6.8 and 6.1.1.4'
Os Os -1.2165 7.6030 'International Tables Vol C Tables 4.2.6.8 and 6.1.1.4'

loop_
_geom_angle_atom_site_label_1
_geom_angle_atom_site_label_2
_geom_angle_atom_site_label_3
_geom_angle_site_symmetry_1
_geom_angle_site_symmetry_3
_geom_angle
C11 Os1 C11 2_665 4_565 89.3(2)
C11 Os1 C11 2_665 . 167.3(18)
C11 Os1 C11 4_565 . 89.3(2)
C11 Os1 C11 2_665 3_655 89.3(2)
C11 Os1 C11 4_565 3_655 167.3(18)
C11 Os1 C11 . 3_655 89.3(2)
C11 Os1 N1 2_665 . 96.4(9)
C11 Os1 N1 4_565 . 96.4(9)
C11 Os1 N1 . . 96.4(9)
C11 Os1 N1 3_655 . 96.4(9)
C11 Os1 Cl1 2_665 . 83.6(9)
C11 Os1 Cl1 4_565 . 83.6(9)
C11 Os1 Cl1 . . 83.6(9)
C11 Os1 Cl1 3_655 . 83.6(9)
N1 Os1 Cl1 . . 180.0
C11 Os1 P1 2_665 . 176.2(9)
C11 Os1 P1 4_565 . 91.4(9)
C11 Os1 P1 . . 16.5(9)
C11 Os1 P1 3_655 . 90.8(8)
N1 Os1 P1 . . 79.81(8)
Cl1 Os1 P1 . . 100.19(8)
C11 Os1 P1 2_665 4_565 91.4(9)
C11 Os1 P1 4_565 4_565 16.5(9)
C11 Os1 P1 . 4_565 90.8(8)
C11 Os1 P1 3_655 4_565 176.2(9)
N1 Os1 P1 . 4_565 79.81(8)
Cl1 Os1 P1 . 4_565 100.19(8)
P1 Os1 P1 . 4_565 88.21(3)
C11 Os1 P1 2_665 3_655 90.8(8)
C11 Os1 P1 4_565 3_655 176.2(9)
C11 Os1 P1 . 3_655 91.4(9)
C11 Os1 P1 3_655 3_655 16.5(9)
N1 Os1 P1 . 3_655 79.81(8)
Cl1 Os1 P1 . 3_655 100.19(8)
P1 Os1 P1 . 3_655 88.21(3)
P1 Os1 P1 4_565 3_655 159.63(16)
C11 Os1 P1 2_665 2_665 16.5(9)
C11 Os1 P1 4_565 2_665 90.8(8)
C11 Os1 P1 . 2_665 176.2(9)
C11 Os1 P1 3_655 2_665 91.4(9)
N1 Os1 P1 . 2_665 79.81(8)
Cl1 Os1 P1 . 2_665 100.19(8)
P1 Os1 P1 . 2_665 159.63(16)
P1 Os1 P1 4_565 2_665 88.21(3)
P1 Os1 P1 3_655 2_665 88.21(3)
C1 N1 C1 2_665 . 126.(2)
C1 N1 C1 2_665 4_565 77.9(9)
C1 N1 C1 . 4_565 77.9(9)
C1 N1 C1 2_665 3_655 77.9(9)
C1 N1 C1 . 3_655 77.9(9)
C1 N1 C1 4_565 3_655 126.(2)
C1 N1 Os1 2_665 . 117.2(10)
C1 N1 Os1 . . 117.2(10)
C1 N1 Os1 4_565 . 117.2(10)
C1 N1 Os1 3_655 . 117.2(10)
O1 P1 C2 . . 104.9(17)
O1 P1 C7A . . 48.4(16)
C2 P1 C7A . . 96.0(9)
O1 P1 C3A . . 70.6(17)
C2 P1 C3A . . 93.2(12)
C7A P1 C3A . . 118.6(10)
O1 P1 C3 . . 49.3(17)
C2 P1 C3 . . 106.8(13)
O1 P1 C7 . . 66.2(16)
C2 P1 C7 . . 105.3(10)
C3 P1 C7 . . 112.8(11)
O1 P1 Os1 . . 153.4(17)
C2 P1 Os1 . . 101.7(5)
C7A P1 Os1 . . 127.2(6)
C3A P1 Os1 . . 109.6(9)
C3 P1 Os1 . . 123.1(8)
C7 P1 Os1 . . 105.3(8)
N1 C1 C2 . . 125.7(15)
N1 C1 H1 . . 117.2
C2 C1 H1 . . 117.2
C1 C2 P1 . . 115.5(10)
C1 C2 H2 . . 122.2
P1 C2 H2 . . 122.2
C4A C3A C6A . . 106.(4)
C4A C3A C5A . . 113.(4)
C6A C3A C5A . . 88.(4)
C4A C3A P1 . . 120.(2)
C6A C3A P1 . . 112.(2)
C5A C3A P1 . . 113.(2)
C3A C4A H4D . . 109.5
C3A C4A H4E . . 109.5
H4D C4A H4E . . 109.5
C3A C4A H4F . . 109.5
H4D C4A H4F . . 109.5
H4E C4A H4F . . 109.5
C3A C5A O1 . 4_565 144.(3)
C3A C5A H5D . . 109.5
O1 C5A H5D 4_565 . 103.7
C3A C5A H5E . . 109.5
O1 C5A H5E 4_565 . 71.4
H5D C5A H5E . . 109.5
C3A C5A H5F . . 109.5
O1 C5A H5F 4_565 . 43.6
H5D C5A H5F . . 109.5
H5E C5A H5F . . 109.5
C3A C6A H6D . . 109.5
C3A C6A H6E . . 109.5
H6D C6A H6E . . 109.5
C3A C6A H6F . . 109.5
H6D C6A H6F . . 109.5
H6E C6A H6F . . 109.5
O1 C7A C9A . . 123.3(18)
O1 C7A C8A . . 93.8(15)
C9A C7A C8A . . 106.3(17)
O1 C7A C10A . . 120.3(19)
C9A C7A C10A . . 105.0(16)
C8A C7A C10A . . 104.9(16)
O1 C7A P1 . . 21.5(8)
C9A C7A P1 . . 114.8(15)
C8A C7A P1 . . 115.2(13)
C10A C7A P1 . . 109.6(16)
C7A C9A H9D . . 109.5
C7A C9A H9E . . 109.5
H9D C9A H9E . . 109.5
C7A C9A H9F . . 109.5
H9D C9A H9F . . 109.5
H9E C9A H9F . . 109.5
C7A C10A H10D . . 109.5
C7A C10A H10E . . 109.5
H10D C10A H10E . . 109.5
C7A C10A H10F . . 109.5
H10D C10A H10F . . 109.5
H10E C10A H10F . . 109.5
C7A C8A H8D . . 109.5
C7A C8A H8E . . 109.5
H8D C8A H8E . . 109.5
C7A C8A H8F . . 109.5
H8D C8A H8F . . 109.5
H8E C8A H8F . . 109.5
C3 C5 H5A . . 109.5
C3 C5 H5B . . 109.5
H5A C5 H5B . . 109.5
C3 C5 H5C . . 109.5
H5A C5 H5C . . 109.5
H5B C5 H5C . . 109.5
C9 C3 O1 4_565 . 101.(3)
C9 C3 C6 4_565 . 40.(3)
O1 C3 C6 . . 120.(3)
C9 C3 C5 4_565 . 93.(4)
O1 C3 C5 . . 113.(2)
C6 C3 C5 . . 112.(2)
C9 C3 C4 4_565 . 144.(4)
O1 C3 C4 . . 92.0(19)
C6 C3 C4 . . 105.(3)
C5 C3 C4 . . 113.(2)
C9 C3 P1 4_565 . 80.(3)
O1 C3 P1 . . 21.0(8)
C6 C3 P1 . . 104.(2)
C5 C3 P1 . . 111.7(18)
C4 C3 P1 . . 110.7(18)
C3 C4 H4A . . 109.5
C3 C4 H4B . . 109.5
H4A C4 H4B . . 109.5
C3 C4 H4C . . 109.5
H4A C4 H4C . . 109.5
H4B C4 H4C . . 109.5
C8 C7 C10 . . 107.7(17)
C8 C7 C9 . . 107.7(17)
C10 C7 C9 . . 106.3(18)
C8 C7 O1 . . 101.(2)
C10 C7 O1 . . 98.8(17)
C9 C7 O1 . . 134.(2)
C8 C7 C6 . 3_655 73.3(19)
C10 C7 C6 . 3_655 122.(2)
C9 C7 C6 . 3_655 34.8(18)
O1 C7 C6 . 3_655 138.(2)
C8 C7 P1 . . 115.(2)
C10 C7 P1 . . 108.6(16)
C9 C7 P1 . . 111.6(19)
O1 C7 P1 . . 22.1(7)
C6 C7 P1 3_655 . 123.(2)
C8 C7 C11 . . 138.(2)
C10 C7 C11 . . 92.4(16)
C9 C7 C11 . . 101.4(18)
O1 C7 C11 . . 38.3(11)
C6 C7 C11 3_655 . 126.(2)
P1 C7 C11 . . 23.6(9)
C7 C8 C6 . 3_655 57.5(17)
C7 C8 H8A . . 109.5
C6 C8 H8A 3_655 . 97.4
C7 C8 H8B . . 109.5
C6 C8 H8B 3_655 . 153.1
H8A C8 H8B . . 109.5
C7 C8 H8C . . 109.5
C6 C8 H8C 3_655 . 61.2
H8A C8 H8C . . 109.5
H8B C8 H8C . . 109.5
C7 C9 H9A . . 109.5
C7 C9 H9B . . 109.5
H9A C9 H9B . . 109.5
C7 C9 H9C . . 109.5
H9A C9 H9C . . 109.5
H9B C9 H9C . . 109.5
C3 C6 C8 . 4_565 139.(3)
C3 C6 H6A . . 109.5
C8 C6 H6A 4_565 . 31.2
C3 C6 H6B . . 109.5
C8 C6 H6B 4_565 . 99.1
H6A C6 H6B . . 109.5
C3 C6 H6C . . 109.5
C8 C6 H6C 4_565 . 86.6
H6A C6 H6C . . 109.5
H6B C6 H6C . . 109.5
C7 C10 H10A . . 109.5
C7 C10 H10B . . 109.5
H10A C10 H10B . . 109.5
C7 C10 H10C . . 109.5
H10A C10 H10C . . 109.5
H10B C10 H10C . . 109.5
O1 C11 Os1 . . 154.(2)
O1 C11 C7 . . 56.6(15)
Os1 C11 C7 . . 122.0(15)
P1 O1 C11 . . 36.2(16)
P1 O1 C7A . . 110.(2)
C11 O1 C7A . . 109.(2)
P1 O1 C3 . . 110.(2)
C11 O1 C3 . . 101.(2)
P1 O1 C7 . . 91.7(18)
C11 O1 C7 . . 85.0(18)
C3 O1 C7 . . 151.(2)
P1 O1 C9 . 4_565 82.2(18)
C11 O1 C9 . 4_565 80.4(18)
C3 O1 C9 . 4_565 27.8(15)
C7 O1 C9 . 4_565 163.(2)
P1 O1 C5A . 3_655 83.8(18)
C11 O1 C5A . 3_655 84.4(19)
C7A O1 C5A . 3_655 27.0(12)

loop_
_geom_bond_atom_site_label_1
_geom_bond_atom_site_label_2
_geom_bond_site_symmetry_2
_geom_bond_distance
Os1 C11 2_665 1.85(3)
Os1 C11 4_565 1.85(3)
Os1 C11 . 1.85(3)
Os1 C11 3_655 1.85(3)
Os1 N1 . 2.19(2)
Os1 Cl1 . 2.240(9)
Os1 P1 . 2.394(4)
Os1 P1 4_565 2.394(4)
Os1 P1 3_655 2.394(4)
Os1 P1 2_665 2.394(4)
N1 C1 2_665 1.322(17)
N1 C1 . 1.322(17)
N1 C1 4_565 1.322(17)
N1 C1 3_655 1.322(17)
P1 O1 . 0.704(19)
P1 C2 . 1.744(15)
P1 C7A . 1.80(2)
P1 C3A . 1.83(5)
P1 C3 . 1.85(2)
P1 C7 . 1.87(3)
C1 C2 . 1.379(19)
C1 H1 . 0.95
C2 H2 . 0.95
C3A C4A . 1.52(4)
C3A C6A . 1.54(4)
C3A C5A . 1.54(3)
C4A H4D . 0.98
C4A H4E . 0.98
C4A H4F . 0.98
C5A O1 4_565 1.89(4)
C5A H5D . 0.98
C5A H5E . 0.98
C5A H5F . 0.98
C6A H6D . 0.98
C6A H6E . 0.98
C6A H6F . 0.98
C7A O1 . 1.43(3)
C7A C9A . 1.56(2)
C7A C8A . 1.56(2)
C7A C10A . 1.59(2)
C9A H9D . 0.98
C9A H9E . 0.98
C9A H9F . 0.98
C10A H10D . 0.98
C10A H10E . 0.98
C10A H10F . 0.98
C8A H8D . 0.98
C8A H8E . 0.98
C8A H8F . 0.98
C5 C3 . 1.51(4)
C5 H5A . 0.98
C5 H5B . 0.98
C5 H5C . 0.98
C3 C9 4_565 0.88(4)
C3 O1 . 1.49(3)
C3 C6 . 1.50(4)
C3 C4 . 1.59(3)
C4 H4A . 0.98
C4 H4B . 0.98
C4 H4C . 0.98
C7 C8 . 1.55(2)
C7 C10 . 1.56(2)
C7 C9 . 1.57(2)
C7 O1 . 1.71(3)
C7 C6 3_655 1.73(5)
C7 C11 . 2.04(4)
C8 C6 3_655 1.96(5)
C8 H8A . 0.98
C8 H8B . 0.98
C8 H8C . 0.98
C9 H9A . 0.98
C9 H9B . 0.98
C9 H9C . 0.98
C6 C8 4_565 1.96(5)
C6 H6A . 0.98
C6 H6B . 0.98
C6 H6C . 0.98
C10 H10A . 0.98
C10 H10B . 0.98
C10 H10C . 0.98
C11 O1 . 1.27(3)
O1 C9 4_565 1.87(3)
O1 C5A 3_655 1.89(4)

loop_
_geom_torsion_atom_site_label_1
_geom_torsion_atom_site_label_2
_geom_torsion_atom_site_label_3
_geom_torsion_atom_site_label_4
_geom_torsion_site_symmetry_1
_geom_torsion_site_symmetry_4
_geom_torsion
C1 N1 C1 C2 2_665 . -180.(2)
C1 N1 C1 C2 4_565 . -115.(2)
C1 N1 C1 C2 3_655 . 115.(2)
Os1 N1 C1 C2 . . 0.(2)
N1 C1 C2 P1 . . 0.(2)
O1 P1 C2 C1 . . -178.5(19)
C7A P1 C2 C1 . . -130.1(14)
C3A P1 C2 C1 . . 110.7(16)
C3 P1 C2 C1 . . 130.1(15)
C7 P1 C2 C1 . . -109.7(15)
Os1 P1 C2 C1 . . -0.1(14)
O1 P1 C3A C4A . . 26.(3)
C2 P1 C3A C4A . . 131.(3)
C7A P1 C3A C4A . . 32.(4)
Os1 P1 C3A C4A . . -125.(3)
O1 P1 C3A C6A . . -99.(3)
C2 P1 C3A C6A . . 6.(3)
C7A P1 C3A C6A . . -93.(3)
Os1 P1 C3A C6A . . 110.(3)
O1 P1 C3A C5A . . 164.(3)
C2 P1 C3A C5A . . -92.(2)
C7A P1 C3A C5A . . 170.(2)
Os1 P1 C3A C5A . . 12.(3)
C4A C3A C5A O1 . 4_565 137.(4)
C6A C3A C5A O1 . 4_565 -116.(5)
P1 C3A C5A O1 . 4_565 -3.(5)
C2 P1 C7A O1 . . -105.(2)
C3A P1 C7A O1 . . -8.(3)
Os1 P1 C7A O1 . . 146.(2)
O1 P1 C7A C9A . . -118.(3)
C2 P1 C7A C9A . . 137.0(18)
C3A P1 C7A C9A . . -126.(2)
Os1 P1 C7A C9A . . 27.(2)
O1 P1 C7A C8A . . 6.(3)
C2 P1 C7A C8A . . -99.(2)
C3A P1 C7A C8A . . -2.(2)
Os1 P1 C7A C8A . . 151.(2)
O1 P1 C7A C10A . . 124.(3)
C2 P1 C7A C10A . . 19.1(18)
C3A P1 C7A C10A . . 116.(2)
Os1 P1 C7A C10A . . -90.5(19)
O1 P1 C3 C9 . 4_565 -172.(5)
C2 P1 C3 C9 . 4_565 -77.(4)
C7 P1 C3 C9 . 4_565 168.(4)
Os1 P1 C3 C9 . 4_565 40.(4)
C2 P1 C3 O1 . . 95.(2)
C7 P1 C3 O1 . . -20.(3)
Os1 P1 C3 O1 . . -148.(2)
O1 P1 C3 C6 . . -140.(4)
C2 P1 C3 C6 . . -45.(2)
C7 P1 C3 C6 . . -160.(2)
Os1 P1 C3 C6 . . 72.(3)
O1 P1 C3 C5 . . 99.(3)
C2 P1 C3 C5 . . -165.9(16)
C7 P1 C3 C5 . . 79.(2)
Os1 P1 C3 C5 . . -49.(2)
O1 P1 C3 C4 . . -28.(3)
C2 P1 C3 C4 . . 67.(2)
C7 P1 C3 C4 . . -48.(3)
Os1 P1 C3 C4 . . -176.1(16)
O1 P1 C7 C8 . . 54.(2)
C2 P1 C7 C8 . . -45.9(17)
C3 P1 C7 C8 . . 70.(2)
Os1 P1 C7 C8 . . -152.9(14)
O1 P1 C7 C10 . . -67.(2)
C2 P1 C7 C10 . . -166.4(13)
C3 P1 C7 C10 . . -50.3(18)
Os1 P1 C7 C10 . . 86.6(13)
O1 P1 C7 C9 . . 177.(3)
C2 P1 C7 C9 . . 76.9(17)
C3 P1 C7 C9 . . -167.0(17)
Os1 P1 C7 C9 . . -30.2(17)
C2 P1 C7 O1 . . -99.8(19)
C3 P1 C7 O1 . . 16.(2)
Os1 P1 C7 O1 . . 153.2(18)
O1 P1 C7 C6 . 3_655 139.(3)
C2 P1 C7 C6 . 3_655 40.(2)
C3 P1 C7 C6 . 3_655 156.(2)
Os1 P1 C7 C6 . 3_655 -67.(2)
O1 P1 C7 C11 . . -115.(3)
C2 P1 C7 C11 . . 145.(2)
C3 P1 C7 C11 . . -99.(2)
Os1 P1 C7 C11 . . 37.8(19)
C10 C7 C8 C6 . 3_655 -119.(2)
C9 C7 C8 C6 . 3_655 -5.(2)
O1 C7 C8 C6 . 3_655 138.(2)
P1 C7 C8 C6 . 3_655 120.(2)
C11 C7 C8 C6 . 3_655 126.(3)
C9 C3 C6 C8 4_565 4_565 -51.(6)
O1 C3 C6 C8 . 4_565 -121.(4)
C5 C3 C6 C8 . 4_565 15.(5)
C4 C3 C6 C8 . 4_565 138.(4)
P1 C3 C6 C8 . 4_565 -106.(4)
C11 Os1 C11 O1 2_665 . -177.(5)
C11 Os1 C11 O1 4_565 . 100.(5)
C11 Os1 C11 O1 3_655 . -93.(5)
N1 Os1 C11 O1 . . 3.(5)
Cl1 Os1 C11 O1 . . -177.(5)
P1 Os1 C11 O1 . . 2.(3)
P1 Os1 C11 O1 4_565 . 83.(5)
P1 Os1 C11 O1 3_655 . -76.(5)
C11 Os1 C11 C7 2_665 . -98.0(18)
C11 Os1 C11 C7 4_565 . 178.3(12)
C11 Os1 C11 C7 3_655 . -14.(3)
N1 Os1 C11 C7 . . 82.0(18)
Cl1 Os1 C11 C7 . . -98.0(18)
P1 Os1 C11 C7 . . 81.(3)
P1 Os1 C11 C7 4_565 . 161.9(18)
P1 Os1 C11 C7 3_655 . 2.1(18)
C2 P1 O1 C11 . . 180.(2)
C7A P1 O1 C11 . . 95.(3)
C3A P1 O1 C11 . . -92.(3)
C3 P1 O1 C11 . . -81.(3)
C7 P1 O1 C11 . . 79.(2)
Os1 P1 O1 C11 . . 3.(3)
C2 P1 O1 C7A . . 84.7(19)
C3A P1 O1 C7A . . 173.(2)
Os1 P1 O1 C7A . . -92.(3)
C2 P1 O1 C3 . . -100.(2)
C7 P1 O1 C3 . . 160.(3)
Os1 P1 O1 C3 . . 84.(4)
C2 P1 O1 C7 . . 100.4(13)
C3 P1 O1 C7 . . -160.(3)
Os1 P1 O1 C7 . . -76.(3)
C2 P1 O1 C9 . 4_565 -96.0(14)
C3 P1 O1 C9 . 4_565 4.(2)
C7 P1 O1 C9 . 4_565 164.(2)
Os1 P1 O1 C9 . 4_565 87.(3)
C2 P1 O1 C5A . 3_655 90.6(14)
C7A P1 O1 C5A . 3_655 5.9(18)
C3A P1 O1 C5A . 3_655 178.8(18)
Os1 P1 O1 C5A . 3_655 -86.(3)
Os1 C11 O1 P1 . . -4.(4)
C7 C11 O1 P1 . . -100.(2)
Os1 C11 O1 C7A . . 94.(5)
Os1 C11 O1 C3 . . -113.(5)
C7 C11 O1 C3 . . 151.(2)
Os1 C11 O1 C7 . . 96.(5)
Os1 C11 O1 C9 . 4_565 -94.(5)
C7 C11 O1 C9 . 4_565 170.4(19)
Os1 C11 O1 C5A . 3_655 83.(5)
C9A C7A O1 P1 . . 73.(3)
C8A C7A O1 P1 . . -175.(3)
C10A C7A O1 P1 . . -65.(3)
C9A C7A O1 C11 . . 34.(3)
C8A C7A O1 C11 . . 147.(2)
C10A C7A O1 C11 . . -104.(3)
P1 C7A O1 C11 . . -38.5(19)
C9A C7A O1 C5A . 3_655 60.(3)
C8A C7A O1 C5A . 3_655 172.(3)
C10A C7A O1 C5A . 3_655 -78.(3)
P1 C7A O1 C5A . 3_655 -13.(4)
C9 C3 O1 P1 4_565 . 8.(5)
C6 C3 O1 P1 . . 45.(4)
C5 C3 O1 P1 . . -90.(3)
C4 C3 O1 P1 . . 154.(2)
C9 C3 O1 C11 4_565 . 44.(4)
C6 C3 O1 C11 . . 82.(3)
C5 C3 O1 C11 . . -54.(3)
C4 C3 O1 C11 . . -170.(2)
P1 C3 O1 C11 . . 36.4(19)
C9 C3 O1 C7 4_565 . 143.(5)
C6 C3 O1 C7 . . -179.(3)
C5 C3 O1 C7 . . 45.(5)
C4 C3 O1 C7 . . -71.(4)
P1 C3 O1 C7 . . 135.(5)
C6 C3 O1 C9 . 4_565 38.(4)
C5 C3 O1 C9 . 4_565 -98.(4)
C4 C3 O1 C9 . 4_565 146.(5)
P1 C3 O1 C9 . 4_565 -8.(5)
C8 C7 O1 P1 . . -132.(2)
C10 C7 O1 P1 . . 118.(2)
C9 C7 O1 P1 . . -4.(3)
C6 C7 O1 P1 3_655 . -55.(4)
C11 C7 O1 P1 . . 35.6(17)
C8 C7 O1 C11 . . -167.(2)
C10 C7 O1 C11 . . 83.(2)
C9 C7 O1 C11 . . -40.(3)
C6 C7 O1 C11 3_655 . -91.(3)
P1 C7 O1 C11 . . -35.6(17)
C8 C7 O1 C3 . . 90.(4)
C10 C7 O1 C3 . . -20.(4)
C9 C7 O1 C3 . . -143.(4)
C6 C7 O1 C3 3_655 . 167.(4)
P1 C7 O1 C3 . . -138.(5)
C11 C7 O1 C3 . . -103.(4)
C8 C7 O1 C9 . 4_565 159.(6)
C10 C7 O1 C9 . 4_565 49.(6)
C9 C7 O1 C9 . 4_565 -73.(7)
C6 C7 O1 C9 3_655 4_565 -124.(6)
P1 C7 O1 C9 . 4_565 -69.(6)
C11 C7 O1 C9 . 4_565 -33.(6)
